data_7243501
loop_
_publ_author_name
'Al-Zoubi, Raed M.'
'Al-Jammal, Walid K.'
'Ferguson, Michael J.'
'Murphy, Graham K.'

_publ_section_title
;
 Domino C--C/C--O bond formation: palladium-catalyzed regioselective
 synthesis of 7-iodobenzo[b]furans using 1,2,3-triiodobenzenes and
 benzylketones
;
_journal_issue 48
_journal_name_full 'RSC Advances'
_journal_page_first 30069
_journal_page_last 30077
_journal_paper_doi 10.1039/D1RA05730H
_journal_volume 11
_journal_year 2021
_chemical_formula_moiety 'C20 H12 Cl I O'
_chemical_formula_sum 'C20 H12 Cl I O'
_chemical_formula_weight 430.65
_chemical_name_systematic 2-(4-chlorophenyl)-7-iodo-3-phenyl-1-benzofuran
_space_group_crystal_system triclinic
_space_group_IT_number 2
_space_group_name_Hall '-P 1'
_space_group_name_H-M_alt 'P -1'
_atom_sites_solution_hydrogens geom
_audit_creation_method SHELXL-2017/1
_audit_update_record
;
2020-11-30 deposited with the CCDC.	2021-08-31 downloaded from the CCDC.
;
_cell_angle_alpha 86.607(3)
_cell_angle_beta 65.448(3)
_cell_angle_gamma 70.670(3)
_cell_formula_units_Z 2
_cell_length_a 9.244(2)
_cell_length_b 9.988(3)
_cell_length_c 10.515(3)
_cell_measurement_reflns_used 6231
_cell_measurement_temperature 193(2)
_cell_measurement_theta_max 27.62
_cell_measurement_theta_min 2.17
_cell_volume 829.8(4)
_computing_cell_refinement 'Bruker SAINT'
_computing_data_collection 'Bruker APEX2'
_computing_data_reduction 'Bruker SAINT'
_computing_molecular_graphics 'Bruker SHELXTL'
_computing_publication_material 'Bruker SHELXTL'
_computing_structure_refinement 'SHELXL-2017/1 (Sheldrick, 2017)'
_computing_structure_solution 'SHELXT-2014/5 (Sheldrick 2015)'
_diffrn_ambient_temperature 193(2)
_diffrn_measured_fraction_theta_full 1.000
_diffrn_measured_fraction_theta_max 0.996
_diffrn_measurement_device_type 'Bruker APEX-II CCD'
_diffrn_measurement_method '\w scans'
_diffrn_radiation_type MoK\a
_diffrn_radiation_wavelength 0.71073
_diffrn_reflns_av_R_equivalents 0.0149
_diffrn_reflns_av_unetI/netI 0.0221
_diffrn_reflns_Laue_measured_fraction_full 1.000
_diffrn_reflns_Laue_measured_fraction_max 0.996
_diffrn_reflns_limit_h_max 12
_diffrn_reflns_limit_h_min -12
_diffrn_reflns_limit_k_max 13
_diffrn_reflns_limit_k_min -13
_diffrn_reflns_limit_l_max 13
_diffrn_reflns_limit_l_min -13
_diffrn_reflns_number 7499
_diffrn_reflns_point_group_measured_fraction_full 1.000
_diffrn_reflns_point_group_measured_fraction_max 0.996
_diffrn_reflns_theta_full 25.242
_diffrn_reflns_theta_max 27.634
_diffrn_reflns_theta_min 2.138
_exptl_absorpt_coefficient_mu 2.092
_exptl_absorpt_correction_T_max 0.9393
_exptl_absorpt_correction_T_min 0.7307
_exptl_absorpt_correction_type numerical
_exptl_absorpt_process_details
; 
 SADABS 2016/2: Krause, L., Herbst-Irmer, R., Sheldrick G.M. & Stalke D., 
 J. Appl. Cryst. 48 (2015) 3-10 
;
_exptl_crystal_colour colourless
_exptl_crystal_density_diffrn 1.724
_exptl_crystal_description plate
_exptl_crystal_F_000 420
_exptl_crystal_recrystallization_method 'Re-crystallisation from solvent: dichloromethane'
_exptl_crystal_size_max 0.235
_exptl_crystal_size_mid 0.194
_exptl_crystal_size_min 0.040
_refine_diff_density_max 0.636
_refine_diff_density_min -0.727
_refine_diff_density_rms 0.069
_refine_ls_extinction_method none
_refine_ls_goodness_of_fit_ref 1.051
_refine_ls_hydrogen_treatment constr
_refine_ls_matrix_type full
_refine_ls_number_parameters 208
_refine_ls_number_reflns 3843
_refine_ls_number_restraints 0
_refine_ls_restrained_S_all 1.051
_refine_ls_R_factor_all 0.0318
_refine_ls_R_factor_gt 0.0265
_refine_ls_shift/su_max 0.000
_refine_ls_shift/su_mean 0.000
_refine_ls_structure_factor_coef Fsqd
_refine_ls_weighting_details 'w=1/[\s^2^(Fo^2^)+(0.0329P)^2^+0.3747P] where P=(Fo^2^+2Fc^2^)/3'
_refine_ls_weighting_scheme calc
_refine_ls_wR_factor_gt 0.0640
_refine_ls_wR_factor_ref 0.0676
_reflns_Friedel_coverage 0.000
_reflns_number_gt 3365
_reflns_number_total 3843
_reflns_threshold_expression 'I > 2\s(I)'
_cod_data_source_file d1ra05730h2.cif
_cod_data_source_block jus1802
_cod_database_code 7243501
_shelx_shelxl_version_number 2017/1
_shelx_space_group_comment
; 
The symmetry employed for this shelxl refinement is uniquely defined 
by the following loop, which should always be used as a source of 
symmetry information in preference to the above space-group names. 
They are only intended as comments. 
;
_shelx_estimated_absorpt_t_min 0.639
_shelx_estimated_absorpt_t_max 0.921

loop_
_space_group_symop_operation_xyz
'x, y, z'
'-x, -y, -z'

loop_
_atom_site_label
_atom_site_type_symbol
_atom_site_fract_x
_atom_site_fract_y
_atom_site_fract_z
_atom_site_U_iso_or_equiv
_atom_site_adp_type
_atom_site_occupancy
_atom_site_site_symmetry_order
_atom_site_calc_flag
_atom_site_refinement_flags_posn
_atom_site_refinement_flags_adp
_atom_site_refinement_flags_occupancy
_atom_site_disorder_assembly
_atom_site_disorder_group
I1 I 0.79344(2) -0.01350(2) 0.34954(2) 0.04862(8) Uani 1 1 d . . . . .
Cl1 Cl -0.27026(7) 0.67509(6) 0.82007(6) 0.03918(14) Uani 1 1 d . . . . .
O1 O 0.52940(19) 0.31735(15) 0.37816(16) 0.0291(3) Uani 1 1 d . . . . .
C1 C 0.4391(3) 0.4592(2) 0.3730(2) 0.0267(4) Uani 1 1 d . . . . .
C2 C 0.5323(3) 0.5162(2) 0.2616(2) 0.0274(4) Uani 1 1 d . . . . .
C3 C 0.6931(3) 0.4057(2) 0.1897(2) 0.0275(4) Uani 1 1 d . . . . .
C4 C 0.8424(3) 0.3965(3) 0.0697(2) 0.0330(5) Uani 1 1 d . . . . .
H4 H 0.852628 0.476011 0.016856 0.040 Uiso 1 1 calc R U . . .
C5 C 0.9737(3) 0.2671(3) 0.0317(3) 0.0368(5) Uani 1 1 d . . . . .
H5 H 1.075609 0.258576 -0.048673 0.044 Uiso 1 1 calc R U . . .
C6 C 0.9607(3) 0.1487(3) 0.1081(3) 0.0360(5) Uani 1 1 d . . . . .
H6 H 1.053036 0.061524 0.078350 0.043 Uiso 1 1 calc R U . . .
C7 C 0.8149(3) 0.1571(2) 0.2265(2) 0.0326(5) Uani 1 1 d . . . . .
C8 C 0.6826(3) 0.2866(2) 0.2648(2) 0.0283(4) Uani 1 1 d . . . . .
C9 C 0.2664(3) 0.5130(2) 0.4836(2) 0.0271(4) Uani 1 1 d . . . . .
C10 C 0.1913(3) 0.4185(2) 0.5657(2) 0.0300(4) Uani 1 1 d . . . . .
H10 H 0.253679 0.319351 0.550268 0.036 Uiso 1 1 calc R U . . .
C11 C 0.0271(3) 0.4674(2) 0.6693(2) 0.0324(5) Uani 1 1 d . . . . .
H11 H -0.022786 0.402387 0.724557 0.039 Uiso 1 1 calc R U . . .
C12 C -0.0633(3) 0.6122(2) 0.6910(2) 0.0301(4) Uani 1 1 d . . . . .
C13 C 0.0079(3) 0.7085(2) 0.6113(2) 0.0311(5) Uani 1 1 d . . . . .
H13 H -0.055278 0.807474 0.627120 0.037 Uiso 1 1 calc R U . . .
C14 C 0.1720(3) 0.6590(2) 0.5086(2) 0.0304(5) Uani 1 1 d . . . . .
H14 H 0.221265 0.724729 0.454201 0.036 Uiso 1 1 calc R U . . .
C15 C 0.4773(3) 0.6594(2) 0.2136(2) 0.0267(4) Uani 1 1 d . . . . .
C16 C 0.3862(3) 0.6816(2) 0.1326(2) 0.0311(5) Uani 1 1 d . . . . .
H16 H 0.361866 0.604755 0.106810 0.037 Uiso 1 1 calc R U . . .
C17 C 0.3306(3) 0.8156(2) 0.0891(3) 0.0350(5) Uani 1 1 d . . . . .
H17 H 0.268378 0.829803 0.033845 0.042 Uiso 1 1 calc R U . . .
C18 C 0.3652(3) 0.9283(2) 0.1257(3) 0.0372(5) Uani 1 1 d . . . . .
H18 H 0.326260 1.019935 0.096522 0.045 Uiso 1 1 calc R U . . .
C19 C 0.4568(4) 0.9065(3) 0.2050(3) 0.0427(6) Uani 1 1 d . . . . .
H19 H 0.480702 0.983730 0.230433 0.051 Uiso 1 1 calc R U . . .
C20 C 0.5144(3) 0.7729(3) 0.2481(3) 0.0386(5) Uani 1 1 d . . . . .
H20 H 0.579176 0.758781 0.301169 0.046 Uiso 1 1 calc R U . . .

loop_
_atom_site_aniso_label
_atom_site_aniso_U_11
_atom_site_aniso_U_22
_atom_site_aniso_U_33
_atom_site_aniso_U_23
_atom_site_aniso_U_13
_atom_site_aniso_U_12
I1 0.05814(13) 0.02749(10) 0.05816(13) 0.00755(7) -0.02792(10) -0.00803(8)
Cl1 0.0314(3) 0.0386(3) 0.0386(3) -0.0007(2) -0.0057(2) -0.0119(2)
O1 0.0299(8) 0.0243(7) 0.0321(8) 0.0041(6) -0.0141(6) -0.0067(6)
C1 0.0292(11) 0.0202(9) 0.0319(11) 0.0030(8) -0.0165(9) -0.0050(8)
C2 0.0271(10) 0.0272(10) 0.0290(11) 0.0035(8) -0.0140(9) -0.0075(8)
C3 0.0299(11) 0.0265(10) 0.0280(11) 0.0021(8) -0.0152(9) -0.0079(8)
C4 0.0318(11) 0.0357(12) 0.0326(12) 0.0015(9) -0.0158(10) -0.0094(9)
C5 0.0303(12) 0.0405(13) 0.0348(13) -0.0063(10) -0.0108(10) -0.0081(10)
C6 0.0310(12) 0.0319(12) 0.0417(13) -0.0071(10) -0.0189(10) -0.0001(9)
C7 0.0363(12) 0.0259(10) 0.0388(13) -0.0004(9) -0.0219(10) -0.0057(9)
C8 0.0292(11) 0.0276(10) 0.0291(11) 0.0009(8) -0.0146(9) -0.0074(9)
C9 0.0303(11) 0.0274(10) 0.0277(11) 0.0032(8) -0.0155(9) -0.0104(9)
C10 0.0332(11) 0.0249(10) 0.0328(12) 0.0050(8) -0.0160(10) -0.0085(9)
C11 0.0363(12) 0.0317(11) 0.0312(12) 0.0086(9) -0.0135(10) -0.0157(10)
C12 0.0301(11) 0.0332(11) 0.0274(11) 0.0010(9) -0.0115(9) -0.0115(9)
C13 0.0313(11) 0.0266(10) 0.0334(12) -0.0006(9) -0.0129(9) -0.0077(9)
C14 0.0329(11) 0.0274(10) 0.0309(11) 0.0037(9) -0.0117(9) -0.0125(9)
C15 0.0245(10) 0.0260(10) 0.0255(10) 0.0042(8) -0.0083(8) -0.0067(8)
C16 0.0294(11) 0.0276(11) 0.0359(12) 0.0002(9) -0.0155(10) -0.0065(9)
C17 0.0326(12) 0.0352(12) 0.0391(13) 0.0057(10) -0.0206(10) -0.0067(10)
C18 0.0336(12) 0.0265(11) 0.0471(14) 0.0082(10) -0.0157(11) -0.0072(9)
C19 0.0521(15) 0.0318(12) 0.0565(16) 0.0108(11) -0.0303(13) -0.0205(11)
C20 0.0480(14) 0.0354(12) 0.0490(15) 0.0121(11) -0.0324(12) -0.0199(11)

loop_
_atom_type_symbol
_atom_type_description
_atom_type_scat_dispersion_real
_atom_type_scat_dispersion_imag
_atom_type_scat_source
C C 0.0033 0.0016 'International Tables Vol C Tables 4.2.6.8 and 6.1.1.4'
H H 0.0000 0.0000 'International Tables Vol C Tables 4.2.6.8 and 6.1.1.4'
O O 0.0106 0.0060 'International Tables Vol C Tables 4.2.6.8 and 6.1.1.4'
Cl Cl 0.1484 0.1585 'International Tables Vol C Tables 4.2.6.8 and 6.1.1.4'
I I -0.4742 1.8119 'International Tables Vol C Tables 4.2.6.8 and 6.1.1.4'

loop_
_geom_angle_atom_site_label_1
_geom_angle_atom_site_label_2
_geom_angle_atom_site_label_3
_geom_angle
_geom_angle_site_symmetry_1
_geom_angle_site_symmetry_3
_geom_angle_publ_flag
C8 O1 C1 105.83(16) . . ?
C2 C1 O1 111.13(18) . . ?
C2 C1 C9 133.95(19) . . ?
O1 C1 C9 114.90(18) . . ?
C1 C2 C3 106.62(18) . . ?
C1 C2 C15 127.57(19) . . ?
C3 C2 C15 125.60(19) . . ?
C8 C3 C4 119.6(2) . . ?
C8 C3 C2 105.60(19) . . ?
C4 C3 C2 134.8(2) . . ?
C5 C4 C3 117.6(2) . . ?
C4 C5 C6 122.0(2) . . ?
C7 C6 C5 120.8(2) . . ?
C6 C7 C8 117.4(2) . . ?
C6 C7 I1 122.23(17) . . ?
C8 C7 I1 120.32(17) . . ?
O1 C8 C7 126.6(2) . . ?
O1 C8 C3 110.80(18) . . ?
C7 C8 C3 122.6(2) . . ?
C10 C9 C14 118.5(2) . . ?
C10 C9 C1 120.22(19) . . ?
C14 C9 C1 121.30(19) . . ?
C11 C10 C9 121.0(2) . . ?
C12 C11 C10 119.2(2) . . ?
C11 C12 C13 121.1(2) . . ?
C11 C12 Cl1 119.73(17) . . ?
C13 C12 Cl1 119.20(17) . . ?
C14 C13 C12 119.4(2) . . ?
C13 C14 C9 120.9(2) . . ?
C16 C15 C20 118.9(2) . . ?
C16 C15 C2 119.56(19) . . ?
C20 C15 C2 121.5(2) . . ?
C17 C16 C15 120.4(2) . . ?
C18 C17 C16 120.5(2) . . ?
C19 C18 C17 119.4(2) . . ?
C18 C19 C20 120.7(2) . . ?
C19 C20 C15 120.1(2) . . ?

loop_
_geom_bond_atom_site_label_1
_geom_bond_atom_site_label_2
_geom_bond_distance
_geom_bond_site_symmetry_2
_geom_bond_publ_flag
I1 C7 2.090(2) . ?
Cl1 C12 1.744(2) . ?
O1 C8 1.369(3) . ?
O1 C1 1.397(2) . ?
C1 C2 1.359(3) . ?
C1 C9 1.467(3) . ?
C2 C3 1.442(3) . ?
C2 C15 1.485(3) . ?
C3 C8 1.397(3) . ?
C3 C4 1.409(3) . ?
C4 C5 1.387(3) . ?
C5 C6 1.400(4) . ?
C6 C7 1.384(3) . ?
C7 C8 1.391(3) . ?
C9 C10 1.399(3) . ?
C9 C14 1.403(3) . ?
C10 C11 1.389(3) . ?
C11 C12 1.387(3) . ?
C12 C13 1.388(3) . ?
C13 C14 1.384(3) . ?
C15 C16 1.390(3) . ?
C15 C20 1.394(3) . ?
C16 C17 1.390(3) . ?
C17 C18 1.382(3) . ?
C18 C19 1.379(4) . ?
C19 C20 1.389(4) . ?

loop_
_geom_torsion_atom_site_label_1
_geom_torsion_atom_site_label_2
_geom_torsion_atom_site_label_3
_geom_torsion_atom_site_label_4
_geom_torsion
_geom_torsion_site_symmetry_1
_geom_torsion_site_symmetry_2
_geom_torsion_site_symmetry_3
_geom_torsion_site_symmetry_4
_geom_torsion_publ_flag
C8 O1 C1 C2 -0.6(2) . . . . ?
C8 O1 C1 C9 177.81(17) . . . . ?
O1 C1 C2 C3 -0.1(2) . . . . ?
C9 C1 C2 C3 -178.2(2) . . . . ?
O1 C1 C2 C15 174.78(19) . . . . ?
C9 C1 C2 C15 -3.3(4) . . . . ?
C1 C2 C3 C8 0.8(2) . . . . ?
C15 C2 C3 C8 -174.21(19) . . . . ?
C1 C2 C3 C4 -179.8(2) . . . . ?
C15 C2 C3 C4 5.2(4) . . . . ?
C8 C3 C4 C5 0.0(3) . . . . ?
C2 C3 C4 C5 -179.4(2) . . . . ?
C3 C4 C5 C6 0.2(3) . . . . ?
C4 C5 C6 C7 -0.6(3) . . . . ?
C5 C6 C7 C8 0.7(3) . . . . ?
C5 C6 C7 I1 -177.03(17) . . . . ?
C1 O1 C8 C7 -179.9(2) . . . . ?
C1 O1 C8 C3 1.2(2) . . . . ?
C6 C7 C8 O1 -179.41(19) . . . . ?
I1 C7 C8 O1 -1.6(3) . . . . ?
C6 C7 C8 C3 -0.6(3) . . . . ?
I1 C7 C8 C3 177.24(15) . . . . ?
C4 C3 C8 O1 179.21(18) . . . . ?
C2 C3 C8 O1 -1.2(2) . . . . ?
C4 C3 C8 C7 0.2(3) . . . . ?
C2 C3 C8 C7 179.8(2) . . . . ?
C2 C1 C9 C10 164.8(2) . . . . ?
O1 C1 C9 C10 -13.2(3) . . . . ?
C2 C1 C9 C14 -14.2(4) . . . . ?
O1 C1 C9 C14 167.77(18) . . . . ?
C14 C9 C10 C11 0.2(3) . . . . ?
C1 C9 C10 C11 -178.9(2) . . . . ?
C9 C10 C11 C12 0.1(3) . . . . ?
C10 C11 C12 C13 -0.1(3) . . . . ?
C10 C11 C12 Cl1 179.61(17) . . . . ?
C11 C12 C13 C14 -0.1(3) . . . . ?
Cl1 C12 C13 C14 -179.83(17) . . . . ?
C12 C13 C14 C9 0.3(3) . . . . ?
C10 C9 C14 C13 -0.4(3) . . . . ?
C1 C9 C14 C13 178.7(2) . . . . ?
C1 C2 C15 C16 -81.0(3) . . . . ?
C3 C2 C15 C16 93.0(3) . . . . ?
C1 C2 C15 C20 98.9(3) . . . . ?
C3 C2 C15 C20 -87.1(3) . . . . ?
C20 C15 C16 C17 -1.2(3) . . . . ?
C2 C15 C16 C17 178.7(2) . . . . ?
C15 C16 C17 C18 0.1(4) . . . . ?
C16 C17 C18 C19 0.5(4) . . . . ?
C17 C18 C19 C20 0.1(4) . . . . ?
C18 C19 C20 C15 -1.2(4) . . . . ?
C16 C15 C20 C19 1.7(4) . . . . ?
C2 C15 C20 C19 -178.1(2) . . . . ?
